data_1506812
loop_
_publ_author_name
'Barkigia, Kathleen M.'
'Renner, Mark W.'
'Senge, Mathias O.'
'Fajer, Jack'

_publ_section_title
;
 Interplay of Axial Ligation, Hydrogen Bonding, Self-Assembly, and
 Conformational Landscapes in High-Spin Ni(II) Porphyrins
;
_journal_issue 7
_journal_name_full 'The Journal of Physical Chemistry B'
_journal_page_first 2173
_journal_paper_doi 10.1021/jp036398d
_journal_volume 108
_journal_year 2004
_chemical_compound_source 'methylene chloride/pentane'
_chemical_formula_structural 'C36 H40 N8 Ni O8, 2(N2 C3 H4), 1(C H2 Cl2)'
_chemical_formula_sum 'C43 H50 Cl2 N12 Ni O8'
_chemical_formula_weight 992.56
_chemical_name_systematic
; 
 ? 
;
_space_group_IT_number 2
_symmetry_cell_setting triclinic
_symmetry_space_group_name_Hall '-P 1'
_symmetry_space_group_name_H-M 'P -1'
_atom_sites_solution_hydrogens geom
_atom_sites_solution_primary direct
_atom_sites_solution_secondary difmap
_audit_creation_method SHELXL
_cell_angle_alpha 107.75(1)
_cell_angle_beta 104.22(1)
_cell_angle_gamma 106.73(2)
_cell_formula_units_Z 2
_cell_length_a 12.795(2)
_cell_length_b 13.686(2)
_cell_length_c 15.496(2)
_cell_measurement_reflns_used 22251
_cell_measurement_temperature 107(2)
_cell_measurement_theta_max 31.03
_cell_measurement_theta_min 2.36
_cell_volume 2303.7(7)
_computing_cell_refinement Scalepack/Denzo
_computing_data_collection
;
 The software provided with the MAR345 detector was used to run the instrument.
;
_computing_data_reduction Denzo
_computing_molecular_graphics 'SHELXTL-Version 5 and other inhouse programs'
_computing_publication_material 'CIFTAB provided with SHELXS-86'
_computing_structure_refinement 'SHELXL-93 (Sheldrick, 1993)'
_computing_structure_solution 'SIR92 (Altomare et al.)'
_diffrn_ambient_temperature 107(2)
_diffrn_measurement_device 'MAR345 image plate detector'
_diffrn_measurement_method rotation
_diffrn_radiation_monochromator Si(111)
_diffrn_radiation_source 'X-rays from beamline X7B at the NSLS'
_diffrn_radiation_type synchrotron
_diffrn_radiation_wavelength 0.93910
_diffrn_reflns_av_R_equivalents 0.046
_diffrn_reflns_av_sigmaI/netI 0.051
_diffrn_reflns_limit_h_max 13
_diffrn_reflns_limit_h_min -13
_diffrn_reflns_limit_k_max 14
_diffrn_reflns_limit_k_min -15
_diffrn_reflns_limit_l_max 16
_diffrn_reflns_limit_l_min -16
_diffrn_reflns_number 22251
_diffrn_reflns_theta_max 31.03
_diffrn_reflns_theta_min 2.36
_diffrn_standards_decay_% 'not applicable'
_diffrn_standards_interval_count none
_diffrn_standards_interval_time none
_diffrn_standards_number none
_exptl_absorpt_coefficient_mu 0.603
_exptl_absorpt_correction_type none
_exptl_crystal_colour green
_exptl_crystal_density_diffrn 1.431
_exptl_crystal_description 'thin plate'
_exptl_crystal_F_000 1036
_exptl_crystal_size_max 0.158
_exptl_crystal_size_mid 0.023
_exptl_crystal_size_min 0.020
_refine_diff_density_max 0.537
_refine_diff_density_min -0.467
_refine_diff_density_rms 0.085
_refine_ls_extinction_method none
_refine_ls_goodness_of_fit_all 1.082
_refine_ls_goodness_of_fit_ref 1.137
_refine_ls_hydrogen_treatment constr
_refine_ls_matrix_type full
_refine_ls_number_parameters 315
_refine_ls_number_reflns 3054
_refine_ls_number_restraints 0
_refine_ls_restrained_S_all 1.126
_refine_ls_restrained_S_obs 1.137
_refine_ls_R_factor_all 0.0881
_refine_ls_R_factor_gt 0.0716
_refine_ls_shift/esd_mean 0.001
_refine_ls_shift/su_max 0.006
_refine_ls_structure_factor_coef Fsqd
_refine_ls_weighting_details 'calc w=1/[\s^2^(Fo^2^)+(0.0842P)^2^+15.6538P] where P=(Fo^2^+2Fc^2^)/3'
_refine_ls_weighting_scheme calc
_refine_ls_wR_factor_all 0.1997
_refine_ls_wR_factor_ref 0.1809
_reflns_number_gt 2513
_reflns_number_total 3055
_reflns_threshold_expression >2sigma(I)
_cod_data_source_file jp036398dsi20030812_092352.cif
_cod_data_source_block 3
_cod_original_cell_volume 2303.7(6)
_cod_database_code 1506812

loop_
_symmetry_equiv_pos_as_xyz
'x, y, z'
'-x, -y, -z'

loop_
_atom_site_aniso_label
_atom_site_aniso_U_11
_atom_site_aniso_U_22
_atom_site_aniso_U_33
_atom_site_aniso_U_23
_atom_site_aniso_U_13
_atom_site_aniso_U_12
Ni 0.0257(8) 0.0195(8) 0.0232(13) 0.0086(9) 0.0117(9) 0.0085(7)
N21 0.022(5) 0.016(4) 0.029(8) 0.011(6) 0.011(5) 0.009(4)
N22 0.028(5) 0.019(5) 0.013(8) 0.006(6) 0.006(5) 0.002(4)
N23 0.028(5) 0.019(5) 0.013(8) -0.001(6) 0.016(6) 0.006(4)
N24 0.027(5) 0.012(4) 0.023(8) 0.005(6) 0.015(6) 0.005(4)
N1A 0.032(5) 0.024(5) 0.039(8) 0.021(6) 0.016(6) 0.013(4)
N2A 0.024(5) 0.023(5) 0.017(8) 0.003(6) 0.005(5) 0.004(4)
Cl1 0.105(3) 0.081(3) 0.127(5) 0.061(4) 0.031(3) 0.051(3)
Cl2 0.113(4) 0.199(6) 0.095(5) 0.083(5) 0.056(4) 0.117(4)
C1S 0.171(19) 0.282(29) 0.252(30) 0.224(27) 0.152(22) 0.202(22)

loop_
_atom_site_label
_atom_site_type_symbol
_atom_site_fract_x
_atom_site_fract_y
_atom_site_fract_z
_atom_site_U_iso_or_equiv
_atom_site_thermal_displace_type
_atom_site_occupancy
_atom_site_calc_flag
_atom_site_refinement_flags
Ni Ni -0.44751(11) -0.36244(10) -0.70326(11) 0.0223(5) Uani 1 d .
N21 N -0.5808(6) -0.5148(6) -0.7877(7) 0.021(2) Uani 1 d .
N22 N -0.3380(7) -0.4397(6) -0.6623(7) 0.022(2) Uani 1 d .
N23 N -0.3161(7) -0.2108(6) -0.6121(6) 0.021(2) Uani 1 d .
N24 N -0.5526(7) -0.2859(6) -0.7485(6) 0.021(2) Uani 1 d .
N1 N -0.4805(7) -0.7445(7) -0.8050(8) 0.029(2) Uiso 1 d .
O1 O -0.5108(6) -0.7946(6) -0.8927(6) 0.034(2) Uiso 1 d .
O2 O -0.4594(6) -0.7857(5) -0.7461(6) 0.029(2) Uiso 1 d .
N2 N -0.0609(8) -0.2370(7) -0.4621(7) 0.035(2) Uiso 1 d .
O3 O -0.0588(7) -0.2778(6) -0.4009(7) 0.048(2) Uiso 1 d .
O4 O 0.0256(6) -0.1753(6) -0.4675(6) 0.036(2) Uiso 1 d .
N3 N -0.3822(7) 0.0198(7) -0.6507(7) 0.028(2) Uiso 1 d .
O5 O -0.3069(6) 0.0624(6) -0.6786(6) 0.038(2) Uiso 1 d .
O6 O -0.4379(6) 0.0691(6) -0.6142(6) 0.036(2) Uiso 1 d .
N4 N -0.8561(7) -0.4914(7) -0.9009(7) 0.022(2) Uiso 1 d .
O7 O -0.9227(6) -0.4687(6) -0.8621(6) 0.035(2) Uiso 1 d .
O8 O -0.8874(6) -0.5506(6) -0.9885(6) 0.035(2) Uiso 1 d .
C1 C -0.6967(8) -0.5344(8) -0.8251(8) 0.022(2) Uiso 1 d .
C2 C -0.7713(8) -0.6486(8) -0.8460(8) 0.023(2) Uiso 1 d .
C3 C -0.6954(8) -0.6997(8) -0.8274(8) 0.023(2) Uiso 1 d .
C4 C -0.5780(8) -0.6164(8) -0.7939(8) 0.022(2) Uiso 1 d .
C5 C -0.4700(8) -0.6271(8) -0.7678(8) 0.022(2) Uiso 1 d .
C6 C -0.3574(8) -0.5488(8) -0.7140(8) 0.020(2) Uiso 1 d .
C7 C -0.2446(8) -0.5616(8) -0.6930(8) 0.022(2) Uiso 1 d .
C8 C -0.1635(8) -0.4626(8) -0.6248(8) 0.023(2) Uiso 1 d .
C9 C -0.2230(8) -0.3864(8) -0.6044(8) 0.023(2) Uiso 1 d .
C10 C -0.1764(8) -0.2745(8) -0.5384(9) 0.026(2) Uiso 1 d .
C11 C -0.2199(9) -0.1899(9) -0.5358(9) 0.030(2) Uiso 1 d .
C12 C -0.1723(9) -0.0748(8) -0.4626(9) 0.028(2) Uiso 1 d .
C13 C -0.2352(9) -0.0240(8) -0.5017(9) 0.026(2) Uiso 1 d .
C14 C -0.3234(8) -0.1070(8) -0.5941(9) 0.024(2) Uiso 1 d .
C15 C -0.4097(8) -0.0975(8) -0.6641(8) 0.023(2) Uiso 1 d .
C16 C -0.5142(8) -0.1762(8) -0.7370(8) 0.024(2) Uiso 1 d .
C17 C -0.6048(8) -0.1623(8) -0.8063(8) 0.026(2) Uiso 1 d .
C18 C -0.7012(8) -0.2586(8) -0.8491(8) 0.025(2) Uiso 1 d .
C19 C -0.6654(8) -0.3370(8) -0.8127(8) 0.018(2) Uiso 1 d .
C20 C -0.7326(8) -0.4518(8) -0.8407(8) 0.021(2) Uiso 1 d .
C21 C -0.9006(8) -0.6988(8) -0.8689(8) 0.030(2) Uiso 1 d .
H21A H -0.9292(8) -0.7812(8) -0.8981(8) 0.036 Uiso 1 calc R
H21B H -0.9419(8) -0.6754(8) -0.9167(8) 0.036 Uiso 1 calc R
C22 C -0.9270(10) -0.6608(10) -0.7760(9) 0.044(3) Uiso 1 d .
H22A H -1.0117(10) -0.6939(10) -0.7916(9) 0.066 Uiso 1 calc R
H22B H -0.8994(10) -0.5792(10) -0.7477(9) 0.066 Uiso 1 calc R
H22C H -0.8867(10) -0.6848(10) -0.7291(9) 0.066 Uiso 1 calc R
C31 C -0.7307(9) -0.8155(8) -0.8284(9) 0.031(2) Uiso 1 d .
H31A H -0.6836(9) -0.8529(8) -0.8560(9) 0.037 Uiso 1 calc R
H31B H -0.8144(9) -0.8601(8) -0.8703(9) 0.037 Uiso 1 calc R
C32 C -0.7117(10) -0.8101(9) -0.7240(9) 0.039(3) Uiso 1 d .
H32A H -0.7351(10) -0.8859(9) -0.7263(9) 0.058 Uiso 1 calc R
H32B H -0.7593(10) -0.7741(9) -0.6971(9) 0.058 Uiso 1 calc R
H32C H -0.6287(10) -0.7670(9) -0.6828(9) 0.058 Uiso 1 calc R
C71 C -0.2186(9) -0.6563(9) -0.7471(9) 0.031(2) Uiso 1 d .
H71A H -0.2745(9) -0.7273(9) -0.7528(9) 0.037 Uiso 1 calc R
H71B H -0.1384(9) -0.6470(9) -0.7112(9) 0.037 Uiso 1 calc R
C72 C -0.2293(11) -0.6600(11) -0.8524(10) 0.054(3) Uiso 1 d .
H72E H -0.2122(11) -0.7224(11) -0.8880(10) 0.081 Uiso 1 calc R
H72D H -0.1732(11) -0.5899(11) -0.8464(10) 0.081 Uiso 1 calc R
H72C H -0.3090(11) -0.6700(11) -0.8878(10) 0.081 Uiso 1 calc R
C81 C -0.0320(9) -0.4349(9) -0.5901(9) 0.033(3) Uiso 1 d .
H81A H 0.0046(9) -0.3837(9) -0.5203(9) 0.040 Uiso 1 calc R
H81B H -0.0189(9) -0.5043(9) -0.5968(9) 0.040 Uiso 1 calc R
C82 C 0.0264(10) -0.3807(10) -0.6478(10) 0.043(3) Uiso 1 d .
H82A H 0.1105(10) -0.3643(10) -0.6233(10) 0.064 Uiso 1 calc R
H82B H 0.0149(10) -0.3113(10) -0.6403(10) 0.064 Uiso 1 calc R
H82C H -0.0085(10) -0.4318(10) -0.7167(10) 0.064 Uiso 1 calc R
C121 C -0.0783(9) -0.0228(9) -0.3645(9) 0.035(3) Uiso 1 d .
H12B H -0.0636(9) -0.0830(9) -0.3475(9) 0.042 Uiso 1 calc R
H12B H -0.1076(9) 0.0157(9) -0.3166(9) 0.042 Uiso 1 calc R
C122 C 0.0403(9) 0.0622(9) -0.3534(10) 0.041(3) Uiso 1 d .
H12E H 0.0960(9) 0.0915(9) -0.2866(10) 0.061 Uiso 1 calc R
H12D H 0.0278(9) 0.1237(9) -0.3678(10) 0.061 Uiso 1 calc R
H12C H 0.0719(9) 0.0248(9) -0.3988(10) 0.061 Uiso 1 calc R
C131 C -0.2258(9) 0.0923(8) -0.4495(9) 0.033(2) Uiso 1 d .
H13A H -0.2365(9) 0.1274(8) -0.4964(9) 0.039 Uiso 1 calc R
H13B H -0.1463(9) 0.1371(8) -0.3989(9) 0.039 Uiso 1 calc R
C132 C -0.3168(9) 0.0935(9) -0.4018(9) 0.038(3) Uiso 1 d .
H13E H -0.3076(9) 0.1706(9) -0.3687(9) 0.057 Uiso 1 calc R
H13D H -0.3055(9) 0.0602(9) -0.3543(9) 0.057 Uiso 1 calc R
H13C H -0.3956(9) 0.0505(9) -0.4518(9) 0.057 Uiso 1 calc R
C171 C -0.5933(9) -0.0629(9) -0.8339(9) 0.029(2) Uiso 1 d .
H17A H -0.5533(9) 0.0072(9) -0.7743(9) 0.034 Uiso 1 calc R
H17B H -0.6723(9) -0.0675(9) -0.8674(9) 0.034 Uiso 1 calc R
C172 C -0.5232(9) -0.0621(9) -0.9007(9) 0.038(3) Uiso 1 d .
H17E H -0.5164(9) 0.0020(9) -0.9180(9) 0.057 Uiso 1 calc R
H17D H -0.5635(9) -0.1312(9) -0.9599(9) 0.057 Uiso 1 calc R
H17C H -0.4448(9) -0.0566(9) -0.8669(9) 0.057 Uiso 1 calc R
C181 C -0.8184(9) -0.2756(9) -0.9169(9) 0.035(3) Uiso 1 d .
H18A H -0.8648(9) -0.3563(9) -0.9569(9) 0.042 Uiso 1 calc R
H18B H -0.8061(9) -0.2382(9) -0.9613(9) 0.042 Uiso 1 calc R
C182 C -0.8868(10) -0.2266(10) -0.8573(10) 0.048(3) Uiso 1 d .
H18F H -0.9626(10) -0.2381(10) -0.9019(10) 0.073 Uiso 1 calc R
H18E H -0.8412(10) -0.1466(10) -0.8184(10) 0.073 Uiso 1 calc R
H18D H -0.8997(10) -0.2644(10) -0.8140(10) 0.073 Uiso 1 calc R
N1A N -0.3874(7) -0.3640(6) -0.8227(7) 0.028(3) Uani 1 d .
N3A N -0.2846(8) -0.3788(8) -0.9168(8) 0.048(2) Uiso 1 d .
H3A H -0.2292(8) -0.3879(8) -0.9385(8) 0.057 Uiso 1 calc R
C1A C -0.2974(11) -0.3856(10) -0.8364(11) 0.049(3) Uiso 1 d .
H1A H -0.2473(11) -0.4039(10) -0.7934(11) 0.059 Uiso 1 calc R
C2A C -0.3738(12) -0.3550(12) -0.9587(13) 0.070(4) Uiso 1 d .
H2A H -0.3916(12) -0.3482(12) -1.0193(13) 0.085 Uiso 1 calc R
C3A C -0.4337(11) -0.3425(10) -0.8976(11) 0.052(3) Uiso 1 d .
H3A H -0.4989(11) -0.3215(10) -0.9071(11) 0.062 Uiso 1 calc R
N2A N -0.5174(7) -0.3618(6) -0.5899(7) 0.025(2) Uani 1 d .
N4A N -0.5878(7) -0.3048(7) -0.4776(7) 0.030(2) Uiso 1 d .
H4A H -0.6046(7) -0.2597(7) -0.4341(7) 0.036 Uiso 1 calc R
C4A C -0.5221(8) -0.2737(9) -0.5277(9) 0.026(2) Uiso 1 d .
H4A H -0.4842(8) -0.1990(9) -0.5195(9) 0.031 Uiso 1 calc R
C5A C -0.6236(10) -0.4147(9) -0.5043(9) 0.040(3) Uiso 1 d .
H5A H -0.6701(10) -0.4588(9) -0.4800(9) 0.048 Uiso 1 calc R
C6A C -0.5787(9) -0.4513(9) -0.5751(9) 0.038(3) Uiso 1 d .
H6A H -0.5888(9) -0.5263(9) -0.6080(9) 0.046 Uiso 1 calc R
Cl1 Cl -0.2251(4) 0.0579(4) -0.9250(4) 0.098(2) Uani 1 d .
Cl2 Cl -0.0700(4) -0.0544(5) -0.8946(4) 0.112(2) Uani 1 d .
C1S C -0.1823(18) -0.0180(21) -0.8697(18) 0.161(12) Uani 1 d .
HS2 H -0.2509(18) -0.0873(21) -0.8886(18) 0.194 Uiso 1 calc R
HS1 H -0.1562(18) 0.0241(21) -0.7985(18) 0.194 Uiso 1 calc R

loop_
_atom_type_symbol
_atom_type_description
_atom_type_scat_dispersion_real
_atom_type_scat_dispersion_imag
_atom_type_scat_source
C C 0.0055 0.0030 ftp://pfweis.kek.jp/pub/Sasaki-table/fpwide.tbl
H H 0.0000 0.0000 ftp://pfweis.kek.jp/pub/Sasaki-table/fpwide.tbl
N N 0.0099 0.0061 ftp://pfweis.kek.jp/pub/Sasaki-table/fpwide.tbl
O O 0.0170 0.0112 ftp://pfweis.kek.jp/pub/Sasaki-table/fpwide.tbl
Ni Ni 0.1256 1.8182 ftp://pfweis.kek.jp/pub/Sasaki-table/fpwide.tbl
Cl Cl 0.2060 0.2759 ftp://pfweis.kek.jp/pub/Sasaki-table/fpwide.tbl

loop_
_geom_angle_atom_site_label_1
_geom_angle_atom_site_label_2
_geom_angle_atom_site_label_3
_geom_angle
N21 Ni N23 176.7(3)
N21 Ni N24 90.3(3)
N23 Ni N24 90.5(3)
N21 Ni N22 89.9(3)
N23 Ni N22 89.5(3)
N24 Ni N22 177.4(3)
N21 Ni N2A 86.8(3)
N23 Ni N2A 90.0(3)
N24 Ni N2A 88.4(3)
N22 Ni N2A 94.1(3)
N21 Ni N1A 91.4(3)
N23 Ni N1A 91.8(3)
N24 Ni N1A 88.6(3)
N22 Ni N1A 88.8(3)
N2A Ni N1A 176.5(3)
C1 N21 C4 105.4(7)
C1 N21 Ni 125.9(6)
C4 N21 Ni 126.2(6)
C9 N22 C6 107.4(7)
C9 N22 Ni 125.2(6)
C6 N22 Ni 123.9(7)
C11 N23 C14 104.2(9)
C11 N23 Ni 126.9(6)
C14 N23 Ni 126.1(7)
C19 N24 C16 106.6(7)
C19 N24 Ni 126.7(6)
C16 N24 Ni 125.3(6)
O1 N1 O2 123.9(8)
O1 N1 C5 117.8(8)
O2 N1 C5 118.3(9)
O4 N2 O3 124.9(9)
O4 N2 C10 118.6(8)
O3 N2 C10 116.3(8)
O5 N3 O6 123.2(7)
O5 N3 C15 117.9(7)
O6 N3 C15 118.9(7)
O7 N4 O8 123.8(8)
O7 N4 C20 118.6(9)
O8 N4 C20 117.5(7)
N21 C1 C20 121.3(8)
N21 C1 C2 111.3(7)
C20 C1 C2 127.4(8)
C3 C2 C1 105.3(8)
C3 C2 C21 125.1(8)
C1 C2 C21 129.1(7)
C2 C3 C4 106.8(7)
C2 C3 C31 124.9(8)
C4 C3 C31 127.7(8)
N21 C4 C5 119.9(8)
N21 C4 C3 110.7(7)
C5 C4 C3 129.3(8)
C6 C5 C4 131.6(9)
C6 C5 N1 114.9(7)
C4 C5 N1 113.5(8)
N22 C6 C5 120.2(8)
N22 C6 C7 109.0(9)
C5 C6 C7 130.5(9)
C8 C7 C6 106.3(8)
C8 C7 C71 125.1(8)
C6 C7 C71 127.8(10)
C7 C8 C9 107.6(8)
C7 C8 C81 123.7(8)
C9 C8 C81 128.0(9)
N22 C9 C10 121.4(8)
N22 C9 C8 109.4(9)
C10 C9 C8 129.2(9)
C9 C10 C11 130.3(10)
C9 C10 N2 115.1(8)
C11 C10 N2 114.6(9)
N23 C11 C10 119.1(11)
N23 C11 C12 111.8(8)
C10 C11 C12 129.0(10)
C13 C12 C11 105.3(10)
C13 C12 C121 125.8(9)
C11 C12 C121 128.8(8)
C12 C13 C14 107.5(8)
C12 C13 C131 124.9(11)
C14 C13 C131 126.9(9)
N23 C14 C15 118.8(10)
N23 C14 C13 110.7(8)
C15 C14 C13 130.4(8)
C16 C15 C14 131.6(8)
C16 C15 N3 116.8(8)
C14 C15 N3 111.5(9)
N24 C16 C15 120.7(8)
N24 C16 C17 109.0(9)
C15 C16 C17 130.1(8)
C18 C17 C16 107.9(7)
C18 C17 C171 124.0(9)
C16 C17 C171 127.9(9)
C17 C18 C19 105.1(9)
C17 C18 C181 124.9(8)
C19 C18 C181 130.0(9)
N24 C19 C20 121.5(7)
N24 C19 C18 110.9(8)
C20 C19 C18 127.5(9)
C1 C20 C19 129.7(9)
C1 C20 N4 115.0(8)
C19 C20 N4 115.1(7)
C2 C21 C22 110.0(10)
C3 C31 C32 110.8(9)
C7 C71 C72 109.5(8)
C82 C81 C8 112.0(8)
C12 C121 C122 115.8(9)
C13 C131 C132 112.1(8)
C17 C171 C172 110.1(7)
C18 C181 C182 110.2(10)
C1A N1A C3A 105.2(10)
C1A N1A Ni 127.8(8)
C3A N1A Ni 126.9(7)
C1A N3A C2A 105.9(10)
N1A C1A N3A 112.3(11)
N3A C2A C3A 106.7(13)
N1A C3A C2A 109.7(11)
C4A N2A C6A 105.8(8)
C4A N2A Ni 125.6(6)
C6A N2A Ni 128.1(7)
C5A N4A C4A 109.1(9)
N2A C4A N4A 110.5(8)
N4A C5A C6A 105.6(9)
N2A C6A C5A 109.0(10)
Cl1 C1S Cl2 115.4(10)

loop_
_geom_bond_atom_site_label_1
_geom_bond_atom_site_label_2
_geom_bond_distance
Ni N21 2.040(8)
Ni N23 2.041(8)
Ni N24 2.047(7)
Ni N22 2.076(7)
Ni N2A 2.158(8)
Ni N1A 2.168(8)
N21 C1 1.364(11)
N21 C4 1.377(10)
N22 C9 1.356(13)
N22 C6 1.376(12)
N23 C11 1.367(14)
N23 C14 1.397(11)
N24 C19 1.361(12)
N24 C16 1.378(10)
N1 O1 1.219(11)
N1 O2 1.227(10)
N1 C5 1.485(12)
N2 O4 1.224(9)
N2 O3 1.237(10)
N2 C10 1.477(14)
N3 O5 1.222(8)
N3 O6 1.235(9)
N3 C15 1.477(11)
N4 O7 1.214(9)
N4 O8 1.238(10)
N4 C20 1.461(13)
C1 C20 1.400(11)
C1 C2 1.462(13)
C2 C3 1.374(11)
C2 C21 1.498(12)
C3 C4 1.447(13)
C3 C31 1.513(12)
C4 C5 1.404(12)
C5 C6 1.377(14)
C6 C7 1.474(12)
C7 C8 1.344(14)
C7 C71 1.488(13)
C8 C9 1.463(12)
C8 C81 1.526(13)
C9 C10 1.403(15)
C10 C11 1.416(12)
C11 C12 1.47(2)
C12 C13 1.355(12)
C12 C121 1.49(2)
C13 C14 1.446(14)
C13 C131 1.503(14)
C14 C15 1.411(14)
C15 C16 1.382(14)
C16 C17 1.474(14)
C17 C18 1.352(14)
C17 C171 1.524(11)
C18 C19 1.484(11)
C18 C181 1.511(14)
C19 C20 1.421(12)
C21 C22 1.531(15)
C31 C32 1.55(2)
C71 C72 1.59(2)
C81 C82 1.524(13)
C121 C122 1.556(13)
C131 C132 1.526(13)
C171 C172 1.528(13)
C181 C182 1.559(14)
N1A C1A 1.318(12)
N1A C3A 1.325(15)
N3A C1A 1.323(15)
N3A C2A 1.35(2)
C2A C3A 1.36(2)
N2A C4A 1.321(13)
N2A C6A 1.369(11)
N4A C5A 1.333(13)
N4A C4A 1.345(11)
C5A C6A 1.39(2)
Cl1 C1S 1.659(14)
Cl2 C1S 1.741(14)
